data_7211852
loop_
_publ_author_name
'Jin, Chuan-Ming'
'Zhu, Zhu'
'Yao, Ming-Xia'
'Meng, Xiang-Gao'

_publ_section_title
;
 In situ reduction from CuX2 (X = Br, Cl) to Cu(I) halide clusters based
 on ligand bis(2-methylimidazo-1-yl)methane
;
_journal_issue 2
_journal_name_full CrystEngComm
_journal_page_first 358
_journal_paper_doi 10.1039/b915584h
_journal_volume 12
_journal_year 2010
_chemical_formula_sum 'C9 H12 Cl2 Cu2 N4'
_chemical_formula_weight 374.21
_chemical_name_systematic
;
?
;
_space_group_IT_number 142
_symmetry_cell_setting tetragonal
_symmetry_space_group_name_Hall '-I 4bd 2c'
_symmetry_space_group_name_H-M 'I 41/a c d :2'
_atom_sites_solution_hydrogens geom
_atom_sites_solution_primary direct
_atom_sites_solution_secondary difmap
_audit_creation_method SHELXL-97
_cell_angle_alpha 90.00
_cell_angle_beta 90.00
_cell_angle_gamma 90.00
_cell_formula_units_Z 16
_cell_length_a 12.9571(2)
_cell_length_b 12.9571(2)
_cell_length_c 30.9700(7)
_cell_measurement_reflns_used 23697
_cell_measurement_temperature 153(2)
_cell_measurement_theta_max 27.49
_cell_measurement_theta_min 3.15
_cell_volume 5199.44(16)
_computing_cell_refinement 'Rapid Auto Version 3.0 (Rigaku 2004)'
_computing_data_collection 'Rapid Auto Version 3.0 (Rigaku 2004)'
_computing_data_reduction 'Rapid Auto Version 3.0 (Rigaku 2004)'
_computing_molecular_graphics 'Siemens SHELXTL'
_computing_publication_material 'Siemens SHELXTL'
_computing_structure_refinement 'SHELXL-97 (Sheldrick, 1997)'
_computing_structure_solution 'SHELXS-97 (Sheldrick, 1990)'
_diffrn_ambient_temperature 153(2)
_diffrn_measured_fraction_theta_full 0.998
_diffrn_measured_fraction_theta_max 0.998
_diffrn_measurement_device_type 'Rigaku RAXIS-RAPID'
_diffrn_measurement_method '\w scans'
_diffrn_radiation_monochromator graphite
_diffrn_radiation_source 'Rotating Anode'
_diffrn_radiation_type MoK\a
_diffrn_radiation_wavelength 0.71073
_diffrn_reflns_av_R_equivalents 0.0534
_diffrn_reflns_av_sigmaI/netI 0.0159
_diffrn_reflns_limit_h_max 15
_diffrn_reflns_limit_h_min -14
_diffrn_reflns_limit_k_max 15
_diffrn_reflns_limit_k_min -15
_diffrn_reflns_limit_l_max 38
_diffrn_reflns_limit_l_min -37
_diffrn_reflns_number 33662
_diffrn_reflns_theta_full 26.00
_diffrn_reflns_theta_max 26.00
_diffrn_reflns_theta_min 3.14
_diffrn_standards_decay_% 0
_diffrn_standards_interval_count 0
_diffrn_standards_interval_time 0
_diffrn_standards_number 0
_exptl_absorpt_coefficient_mu 3.664
_exptl_absorpt_correction_T_max 0.6887
_exptl_absorpt_correction_T_min 0.5747
_exptl_absorpt_correction_type empirical
_exptl_crystal_colour light-yellow
_exptl_crystal_density_diffrn 1.912
_exptl_crystal_density_meas ?
_exptl_crystal_density_method 'not measured'
_exptl_crystal_description block
_exptl_crystal_F_000 2976
_exptl_crystal_size_max 0.17
_exptl_crystal_size_mid 0.17
_exptl_crystal_size_min 0.11
_refine_diff_density_max 1.751
_refine_diff_density_min -1.130
_refine_diff_density_rms 0.118
_refine_ls_extinction_coef 0.00024(15)
_refine_ls_extinction_expression Fc^*^=kFc[1+0.001xFc^2^\l^3^/sin(2\q)]^-1/4^
_refine_ls_extinction_method SHELXL
_refine_ls_goodness_of_fit_ref 1.030
_refine_ls_hydrogen_treatment constr
_refine_ls_matrix_type full
_refine_ls_number_parameters 80
_refine_ls_number_reflns 1278
_refine_ls_number_restraints 0
_refine_ls_restrained_S_all 1.030
_refine_ls_R_factor_all 0.0672
_refine_ls_R_factor_gt 0.0589
_refine_ls_shift/su_max 0.001
_refine_ls_shift/su_mean 0.000
_refine_ls_structure_factor_coef Fsqd
_refine_ls_weighting_details 'calc w=1/[\s^2^(Fo^2^)+(0.1560P)^2^+8.2000P] where P=(Fo^2^+2Fc^2^)/3'
_refine_ls_weighting_scheme calc
_refine_ls_wR_factor_gt 0.1892
_refine_ls_wR_factor_ref 0.2025
_reflns_number_gt 1058
_reflns_number_total 1278
_reflns_threshold_expression >2sigma(I)
_cod_data_source_file b915584h.txt
_cod_data_source_block y2440
_cod_depositor_comments
;
The following automatic conversions were performed:

'_symmetry_cell_setting' value 'Tetragonal' changed to 'tetragonal'
according to /home/saulius/struct/CIF-dictionaries/cif_core.dic
dictionary named 'cif_core.dic' version 2.4.2 from 2011-04-26.

Automatic conversion script
Id: cif_fix_values 1891 2012-01-12 08:04:46Z andrius 

The following automatic conversions were performed:

'_exptl_crystal_density_meas' value 'none' was changed to '?' - the
value is perceived as not measured.

Automatic conversion script
Id: cif_fix_values 3008 2015-01-20 13:52:24Z robertas 
;
_cod_original_sg_symbol_H-M I4(1)/acd
_cod_database_code 7211852

loop_
_symmetry_equiv_pos_as_xyz
'x, y, z'
'-x+1/2, -y, z+1/2'
'-y+1/4, x+3/4, z+1/4'
'y+1/4, -x+1/4, z+3/4'
'-x+1/2, y, -z'
'x, -y, -z+1/2'
'y+1/4, x+3/4, -z+3/4'
'-y+1/4, -x+1/4, -z+1/4'
'x+1/2, y+1/2, z+1/2'
'-x+1, -y+1/2, z+1'
'-y+3/4, x+5/4, z+3/4'
'y+3/4, -x+3/4, z+5/4'
'-x+1, y+1/2, -z+1/2'
'x+1/2, -y+1/2, -z+1'
'y+3/4, x+5/4, -z+5/4'
'-y+3/4, -x+3/4, -z+3/4'
'-x, -y, -z'
'x-1/2, y, -z-1/2'
'y-1/4, -x-3/4, -z-1/4'
'-y-1/4, x-1/4, -z-3/4'
'x-1/2, -y, z'
'-x, y, z-1/2'
'-y-1/4, -x-3/4, z-3/4'
'y-1/4, x-1/4, z-1/4'
'-x+1/2, -y+1/2, -z+1/2'
'x, y+1/2, -z'
'y+1/4, -x-1/4, -z+1/4'
'-y+1/4, x+1/4, -z-1/4'
'x, -y+1/2, z+1/2'
'-x+1/2, y+1/2, z'
'-y+1/4, -x-1/4, z-1/4'
'y+1/4, x+1/4, z+1/4'

loop_
_atom_site_label
_atom_site_type_symbol
_atom_site_fract_x
_atom_site_fract_y
_atom_site_fract_z
_atom_site_U_iso_or_equiv
_atom_site_adp_type
_atom_site_occupancy
_atom_site_symmetry_multiplicity
_atom_site_calc_flag
_atom_site_refinement_flags
Cu1 Cu 0.53388(8) -0.13305(5) 0.58880(3) 0.0693(5) Uani 1 1 d .
Cl1 Cl 0.36004(9) -0.23832(9) 0.57623(4) 0.0433(4) Uani 1 1 d .
N1 N 0.4930(4) 0.0055(4) 0.57597(13) 0.0503(10) Uani 1 1 d .
N2 N 0.4801(3) 0.1600(3) 0.54855(14) 0.0455(9) Uani 1 1 d .
C1 C 0.4018(5) 0.0526(5) 0.59045(19) 0.0596(14) Uani 1 1 d .
H1 H 0.3535 0.0218 0.6096 0.071 Uiso 1 1 calc R
C2 C 0.3927(4) 0.1453(5) 0.57380(19) 0.0594(14) Uani 1 1 d .
H2 H 0.3377 0.1926 0.5781 0.071 Uiso 1 1 calc R
C3 C 0.5376(4) 0.0740(4) 0.55121(15) 0.0420(10) Uani 1 1 d .
C4 C 0.5000 0.2500 0.5224(2) 0.0561(19) Uani 1 2 d S
H4A H 0.5603 0.2367 0.5036 0.067 Uiso 0.50 1 calc PR
H4B H 0.4397 0.2633 0.5036 0.067 Uiso 0.50 1 calc PR
C5 C 0.6367(4) 0.0585(4) 0.52907(17) 0.0549(13) Uani 1 1 d .
H5A H 0.6589 -0.0133 0.5326 0.066 Uiso 1 1 calc R
H5B H 0.6887 0.1046 0.5416 0.066 Uiso 1 1 calc R
H5C H 0.6286 0.0738 0.4983 0.066 Uiso 1 1 calc R

loop_
_atom_site_aniso_label
_atom_site_aniso_U_11
_atom_site_aniso_U_22
_atom_site_aniso_U_33
_atom_site_aniso_U_23
_atom_site_aniso_U_13
_atom_site_aniso_U_12
Cu1 0.1027(8) 0.0347(5) 0.0705(7) 0.0006(3) -0.0135(4) 0.0076(3)
Cl1 0.0395(7) 0.0443(7) 0.0462(7) 0.0041(4) -0.0001(4) -0.0016(4)
N1 0.059(3) 0.037(2) 0.054(2) 0.0008(17) -0.0038(19) -0.0052(19)
N2 0.052(2) 0.037(2) 0.048(2) 0.0009(17) -0.0009(17) 0.0019(17)
C1 0.051(3) 0.061(4) 0.066(3) -0.002(3) 0.016(2) -0.006(3)
C2 0.045(3) 0.065(4) 0.068(3) -0.008(3) 0.006(2) 0.008(2)
C3 0.044(2) 0.037(2) 0.044(2) -0.0018(18) -0.0007(18) 0.0001(18)
C4 0.090(6) 0.034(4) 0.044(3) 0.000 0.000 0.012(4)
C5 0.052(3) 0.056(3) 0.057(3) -0.010(2) 0.006(2) 0.000(2)

loop_
_atom_type_symbol
_atom_type_description
_atom_type_scat_dispersion_real
_atom_type_scat_dispersion_imag
_atom_type_scat_source
C C 0.0033 0.0016 'International Tables Vol C Tables 4.2.6.8 and 6.1.1.4'
H H 0.0000 0.0000 'International Tables Vol C Tables 4.2.6.8 and 6.1.1.4'
N N 0.0061 0.0033 'International Tables Vol C Tables 4.2.6.8 and 6.1.1.4'
Cl Cl 0.1484 0.1585 'International Tables Vol C Tables 4.2.6.8 and 6.1.1.4'
Cu Cu 0.3201 1.2651 'International Tables Vol C Tables 4.2.6.8 and 6.1.1.4'

loop_
_geom_angle_atom_site_label_1
_geom_angle_atom_site_label_2
_geom_angle_atom_site_label_3
_geom_angle
_geom_angle_site_symmetry_1
_geom_angle_site_symmetry_3
N1 Cu1 Cl1 148.08(16) . 10_544
N1 Cu1 Cl1 102.49(15) . .
Cl1 Cu1 Cl1 96.59(5) 10_544 .
N1 Cu1 Cu1 130.87(13) . 15_535
Cl1 Cu1 Cu1 66.20(5) 10_544 15_535
Cl1 Cu1 Cu1 104.69(3) . 15_535
N1 Cu1 Cl1 92.18(14) . 8_556
Cl1 Cu1 Cl1 113.06(5) 10_544 8_556
Cl1 Cu1 Cl1 90.80(5) . 8_556
Cu1 Cu1 Cl1 47.75(4) 15_535 8_556
Cu1 Cl1 Cu1 80.40(5) 10_544 .
Cu1 Cl1 Cu1 66.05(5) 10_544 8_556
Cu1 Cl1 Cu1 82.92(5) . 8_556
C3 N1 C1 105.3(5) . .
C3 N1 Cu1 129.5(4) . .
C1 N1 Cu1 125.1(4) . .
C3 N2 C2 107.6(4) . .
C3 N2 C4 127.3(4) . .
C2 N2 C4 124.9(4) . .
C2 C1 N1 110.4(5) . .
C2 C1 H1 124.8 . .
N1 C1 H1 124.8 . .
C1 C2 N2 105.9(5) . .
C1 C2 H2 127.1 . .
N2 C2 H2 127.1 . .
N1 C3 N2 110.8(4) . .
N1 C3 C5 124.6(5) . .
N2 C3 C5 124.7(4) . .
N2 C4 N2 111.6(6) 10_554 .
N2 C4 H4A 109.3 10_554 .
N2 C4 H4A 109.3 . .
N2 C4 H4B 109.3 10_554 .
N2 C4 H4B 109.3 . .
H4A C4 H4B 108.0 . .
C3 C5 H5A 109.5 . .
C3 C5 H5B 109.5 . .
H5A C5 H5B 109.5 . .
C3 C5 H5C 109.5 . .
H5A C5 H5C 109.5 . .
H5B C5 H5C 109.5 . .

loop_
_geom_bond_atom_site_label_1
_geom_bond_atom_site_label_2
_geom_bond_distance
_geom_bond_site_symmetry_2
Cu1 N1 1.913(5) .
Cu1 Cl1 2.1952(14) 10_544
Cu1 Cl1 2.6619(16) .
Cu1 Cu1 2.7100(16) 15_535
Cu1 Cl1 2.7132(14) 8_556
Cl1 Cu1 2.1951(14) 10_544
Cl1 Cu1 2.7132(14) 8_556
N1 C3 1.307(6) .
N1 C1 1.404(8) .
N2 C3 1.344(7) .
N2 C2 1.389(7) .
N2 C4 1.443(6) .
C1 C2 1.312(9) .
C1 H1 0.9500 .
C2 H2 0.9500 .
C3 C5 1.469(7) .
C4 N2 1.443(6) 10_554
C4 H4A 0.9900 .
C4 H4B 0.9900 .
C5 H5A 0.9800 .
C5 H5B 0.9800 .
C5 H5C 0.9800 .

loop_
_geom_torsion_atom_site_label_1
_geom_torsion_atom_site_label_2
_geom_torsion_atom_site_label_3
_geom_torsion_atom_site_label_4
_geom_torsion
_geom_torsion_site_symmetry_1
_geom_torsion_site_symmetry_4
N1 Cu1 Cl1 Cu1 174.67(14) . 10_544
Cl1 Cu1 Cl1 Cu1 20.41(8) 10_544 10_544
Cu1 Cu1 Cl1 Cu1 -46.66(7) 15_535 10_544
Cl1 Cu1 Cl1 Cu1 -92.91(5) 8_556 10_544
N1 Cu1 Cl1 Cu1 -118.52(14) . 8_556
Cl1 Cu1 Cl1 Cu1 87.22(6) 10_544 8_556
Cu1 Cu1 Cl1 Cu1 20.15(7) 15_535 8_556
Cl1 Cu1 Cl1 Cu1 -26.11(6) 8_556 8_556
Cl1 Cu1 N1 C3 -6.1(6) 10_544 .
Cl1 Cu1 N1 C3 -131.4(4) . .
Cu1 Cu1 N1 C3 106.2(4) 15_535 .
Cl1 Cu1 N1 C3 137.3(4) 8_556 .
Cl1 Cu1 N1 C1 170.1(3) 10_544 .
Cl1 Cu1 N1 C1 44.8(4) . .
Cu1 Cu1 N1 C1 -77.6(5) 15_535 .
Cl1 Cu1 N1 C1 -46.5(4) 8_556 .
C3 N1 C1 C2 1.2(7) . .
Cu1 N1 C1 C2 -175.7(4) . .
N1 C1 C2 N2 -1.0(7) . .
C3 N2 C2 C1 0.4(6) . .
C4 N2 C2 C1 176.8(5) . .
C1 N1 C3 N2 -1.0(6) . .
Cu1 N1 C3 N2 175.8(3) . .
C1 N1 C3 C5 179.4(5) . .
Cu1 N1 C3 C5 -3.8(8) . .
C2 N2 C3 N1 0.4(6) . .
C4 N2 C3 N1 -175.9(5) . .
C2 N2 C3 C5 -180.0(5) . .
C4 N2 C3 C5 3.7(8) . .
C3 N2 C4 N2 -115.1(5) . 10_554
C2 N2 C4 N2 69.2(5) . 10_554
